data_1561979
loop_
_publ_author_name
'Huang, Jing-Jing'
'Xu, Wei'
'Wang, Yan-Ning'
'Yu, Jie-Hui'
'Zhang, Ping'
'Xu, Ji-Qing'

_publ_section_title
;
 New 3-D coordination polymers based on semi-rigid V-shape
 tetracarboxylates
;
_journal_name_full 'Journal of Solid State Chemistry'
_journal_page_first 206
_journal_page_last 214
_journal_paper_doi 10.1016/j.jssc.2015.02.028
_journal_volume 226
_journal_year 2015
_chemical_formula_sum 'C74 H50 Cu4 F12 N6 O20'
_chemical_formula_weight 1825.36
_space_group_IT_number 14
_space_group_name_Hall '-P 2yn'
_space_group_name_H-M_alt 'P 1 21/n 1'
_symmetry_cell_setting monoclinic
_symmetry_space_group_name_H-M 'P 1 21/n 1'
_atom_sites_solution_hydrogens geom
_atom_sites_solution_primary direct
_atom_sites_solution_secondary difmap
_audit_creation_method SHELXL-97
_cell_angle_alpha 90.00
_cell_angle_beta 106.856(4)
_cell_angle_gamma 90.00
_cell_formula_units_Z 2
_cell_length_a 17.0824(12)
_cell_length_b 11.8393(10)
_cell_length_c 19.2662(10)
_cell_measurement_temperature 293(2)
_cell_volume 3729.1(5)
_computing_structure_refinement 'SHELXL-97 (Sheldrick, 1997)'
_computing_structure_solution 'SHELXS-97 (Sheldrick, 1990)'
_diffrn_ambient_temperature 293(2)
_diffrn_measured_fraction_theta_full 0.998
_diffrn_measured_fraction_theta_max 0.998
_diffrn_radiation_monochromator graphite
_diffrn_radiation_source 'fine-focus sealed tube'
_diffrn_radiation_type MoK\a
_diffrn_radiation_wavelength 0.71073
_diffrn_reflns_av_R_equivalents 0.0453
_diffrn_reflns_av_sigmaI/netI 0.0516
_diffrn_reflns_limit_h_max 20
_diffrn_reflns_limit_h_min -20
_diffrn_reflns_limit_k_max 14
_diffrn_reflns_limit_k_min -6
_diffrn_reflns_limit_l_max 22
_diffrn_reflns_limit_l_min -22
_diffrn_reflns_number 20316
_diffrn_reflns_theta_full 24.96
_diffrn_reflns_theta_max 24.96
_diffrn_reflns_theta_min 1.89
_exptl_absorpt_coefficient_mu 1.233
_exptl_absorpt_correction_T_max 0.862
_exptl_absorpt_correction_T_min 0.852
_exptl_absorpt_correction_type empirical
_exptl_crystal_colour olive
_exptl_crystal_density_diffrn 1.626
_exptl_crystal_density_method 'not measured'
_exptl_crystal_description block
_exptl_crystal_F_000 1840
_exptl_crystal_size_max 0.13
_exptl_crystal_size_mid 0.12
_exptl_crystal_size_min 0.12
_refine_diff_density_max 0.577
_refine_diff_density_min -0.368
_refine_diff_density_rms 0.068
_refine_ls_extinction_method none
_refine_ls_goodness_of_fit_ref 0.994
_refine_ls_hydrogen_treatment constr
_refine_ls_matrix_type full
_refine_ls_number_parameters 523
_refine_ls_number_reflns 6517
_refine_ls_number_restraints 0
_refine_ls_restrained_S_all 0.994
_refine_ls_R_factor_all 0.0561
_refine_ls_R_factor_gt 0.0336
_refine_ls_shift/su_max 0.001
_refine_ls_shift/su_mean 0.000
_refine_ls_structure_factor_coef Fsqd
_refine_ls_weighting_details 'calc w=1/[\s^2^(Fo^2^)+(0.0482P)^2^+0.0000P] where P=(Fo^2^+2Fc^2^)/3'
_refine_ls_weighting_scheme calc
_refine_ls_wR_factor_gt 0.0839
_refine_ls_wR_factor_ref 0.0926
_reflns_number_gt 4745
_reflns_number_total 6517
_reflns_threshold_expression >2sigma(I)
_cod_data_source_file JSSC-2015-226-206.CIF
_cod_data_source_block 1
_cod_depositor_comments
;
The following automatic conversions were performed:

data item '_symmetry_cell_setting' value 'Monoclinic' was changed to
'monoclinic' in accordance with the built-in table derived from the
CIF Core dictionary named 'cif_core.dic' version 2.4.5 last updated
on 2014-11-21.

Automatic conversion script
Id: cif_fix_values 8369 2020-08-20 11:38:08Z andrius 
;
_cod_original_sg_symbol_H-M P2(1)/n
_cod_database_code 1561979

loop_
_symmetry_equiv_pos_as_xyz
'x, y, z'
'-x+1/2, y+1/2, -z+1/2'
'-x, -y, -z'
'x-1/2, -y-1/2, z-1/2'

loop_
_atom_site_label
_atom_site_type_symbol
_atom_site_fract_x
_atom_site_fract_y
_atom_site_fract_z
_atom_site_U_iso_or_equiv
_atom_site_adp_type
_atom_site_occupancy
_atom_site_symmetry_multiplicity
_atom_site_calc_flag
_atom_site_refinement_flags
_atom_site_disorder_assembly
_atom_site_disorder_group
Cu1 Cu 0.30519(2) 0.90712(3) 0.101587(19) 0.02130(11) Uani 1 1 d . . .
Cu2 Cu 0.15660(2) 1.15667(3) 0.169011(19) 0.02301(11) Uani 1 1 d . . .
O1 O 0.37689(14) 1.1096(2) 0.06586(12) 0.0336(6) Uani 1 1 d . . .
O2 O 0.26159(13) 1.01209(19) 0.02116(11) 0.0274(5) Uani 1 1 d . . .
O3 O 0.07749(15) 1.1897(3) -0.00716(12) 0.0490(8) Uani 1 1 d . . .
O4 O 0.18935(13) 1.21959(19) 0.08538(11) 0.0278(5) Uani 1 1 d . . .
O5 O -0.23412(12) 1.48939(18) -0.33493(11) 0.0246(5) Uani 1 1 d . . .
O6 O -0.22485(12) 1.32841(18) -0.27615(10) 0.0240(5) Uani 1 1 d . . .
O7 O -0.14692(13) 1.68245(18) -0.31060(11) 0.0288(5) Uani 1 1 d . . .
O8 O -0.10033(14) 1.6829(2) -0.19034(11) 0.0323(6) Uani 1 1 d . . .
OW1 O 0.0268(2) 0.8816(3) 0.13126(16) 0.0762(10) Uani 1 1 d . . .
OW2 O 0.05022(14) 1.0992(2) 0.10610(12) 0.0367(6) Uani 1 1 d . . .
N1 N 0.12933(16) 1.0696(2) 0.25111(14) 0.0262(6) Uani 1 1 d . . .
N2 N -0.13086(16) 0.6849(2) 0.54788(14) 0.0272(6) Uani 1 1 d . . .
N3 N 0.19324(16) 0.7951(2) 0.06535(13) 0.0275(6) Uani 1 1 d . . .
C1 C 0.2782(2) 1.2947(3) -0.13654(18) 0.0350(9) Uani 1 1 d . . .
H1A H 0.3059 1.3112 -0.1704 0.042 Uiso 1 1 calc R . .
C2 C 0.3114(2) 1.2175(3) -0.08208(17) 0.0331(9) Uani 1 1 d . . .
H2B H 0.3610 1.1830 -0.0798 0.040 Uiso 1 1 calc R . .
C3 C 0.27159(19) 1.1908(3) -0.03076(16) 0.0249(7) Uani 1 1 d . . .
C4 C 0.19817(19) 1.2446(3) -0.03413(16) 0.0237(7) Uani 1 1 d . . .
C5 C 0.16556(19) 1.3225(3) -0.08873(16) 0.0255(7) Uani 1 1 d . . .
H5A H 0.1167 1.3585 -0.0903 0.031 Uiso 1 1 calc R . .
C6 C 0.20436(19) 1.3482(3) -0.14149(16) 0.0252(7) Uani 1 1 d . . .
C7 C 0.3072(2) 1.0986(3) 0.02416(16) 0.0252(7) Uani 1 1 d . . .
C8 C 0.1508(2) 1.2155(3) 0.01854(17) 0.0275(8) Uani 1 1 d . . .
C9 C 0.16564(19) 1.4362(3) -0.20070(17) 0.0259(7) Uani 1 1 d . . .
C10 C 0.1857(2) 1.4115(4) -0.27329(19) 0.0419(10) Uani 1 1 d . . .
C11 C 0.2034(2) 1.5507(3) -0.1725(2) 0.0398(9) Uani 1 1 d . . .
C12 C 0.07110(19) 1.4368(3) -0.22012(15) 0.0214(7) Uani 1 1 d . . .
C13 C 0.0312(2) 1.3327(3) -0.23485(17) 0.0277(8) Uani 1 1 d . . .
H13A H 0.0616 1.2664 -0.2297 0.033 Uiso 1 1 calc R . .
C14 C -0.0533(2) 1.3278(3) -0.25706(16) 0.0270(7) Uani 1 1 d . . .
H14A H -0.0790 1.2578 -0.2657 0.032 Uiso 1 1 calc R . .
C15 C -0.10052(18) 1.4250(3) -0.26678(15) 0.0203(7) Uani 1 1 d . . .
C16 C -0.06155(18) 1.5289(3) -0.24947(15) 0.0199(7) Uani 1 1 d . . .
C17 C 0.02361(19) 1.5334(3) -0.22571(15) 0.0227(7) Uani 1 1 d . . .
H17A H 0.0493 1.6029 -0.2133 0.027 Uiso 1 1 calc R . .
C18 C -0.19143(19) 1.4137(3) -0.29478(16) 0.0221(7) Uani 1 1 d . . .
C19 C -0.10757(18) 1.6390(3) -0.25049(16) 0.0215(7) Uani 1 1 d . . .
C20 C 0.1760(2) 0.9897(3) 0.29229(17) 0.0305(8) Uani 1 1 d . . .
H20A H 0.2282 0.9780 0.2878 0.037 Uiso 1 1 calc R . .
C21 C 0.1508(2) 0.9234(3) 0.34122(18) 0.0321(8) Uani 1 1 d . . .
H21A H 0.1852 0.8683 0.3683 0.039 Uiso 1 1 calc R . .
C22 C 0.0735(2) 0.9406(3) 0.34918(17) 0.0297(8) Uani 1 1 d . . .
C23 C 0.0257(2) 1.0248(3) 0.30688(18) 0.0345(9) Uani 1 1 d . . .
H23A H -0.0266 1.0392 0.3103 0.041 Uiso 1 1 calc R . .
C24 C 0.0558(2) 1.0864(3) 0.26016(18) 0.0312(8) Uani 1 1 d . . .
H24A H 0.0231 1.1432 0.2332 0.037 Uiso 1 1 calc R . .
C25 C 0.0424(2) 0.8669(3) 0.39690(17) 0.0326(8) Uani 1 1 d . . .
H25A H 0.0681 0.7977 0.4103 0.039 Uiso 1 1 calc R . .
C26 C -0.0195(2) 0.8927(3) 0.42184(18) 0.0343(9) Uani 1 1 d . . .
H26A H -0.0429 0.9637 0.4100 0.041 Uiso 1 1 calc R . .
C27 C -0.0550(2) 0.8193(3) 0.46680(17) 0.0291(8) Uani 1 1 d . . .
C28 C -0.0423(2) 0.7033(3) 0.4727(2) 0.0392(9) Uani 1 1 d . . .
H28A H -0.0078 0.6685 0.4497 0.047 Uiso 1 1 calc R . .
C29 C -0.0812(2) 0.6404(3) 0.51275(19) 0.0368(9) Uani 1 1 d . . .
H29A H -0.0724 0.5628 0.5156 0.044 Uiso 1 1 calc R . .
C30 C -0.1414(2) 0.7968(3) 0.54336(19) 0.0363(9) Uani 1 1 d . . .
H30A H -0.1744 0.8298 0.5685 0.044 Uiso 1 1 calc R . .
C31 C -0.1062(2) 0.8653(3) 0.50360(18) 0.0351(9) Uani 1 1 d . . .
H31A H -0.1166 0.9425 0.5013 0.042 Uiso 1 1 calc R . .
C32 C 0.1437(2) 0.7978(3) -0.00271(18) 0.0316(8) Uani 1 1 d . . .
H32A H 0.1499 0.8561 -0.0330 0.038 Uiso 1 1 calc R . .
C33 C 0.0839(2) 0.7178(3) -0.02976(17) 0.0321(8) Uani 1 1 d . . .
H33A H 0.0512 0.7235 -0.0775 0.039 Uiso 1 1 calc R . .
C34 C 0.0718(2) 0.6291(3) 0.01291(17) 0.0280(8) Uani 1 1 d . . .
C35 C 0.1237(2) 0.6271(3) 0.08404(19) 0.0413(10) Uani 1 1 d . . .
H35A H 0.1187 0.5701 0.1157 0.050 Uiso 1 1 calc R . .
C36 C 0.1818(2) 0.7092(3) 0.10689(18) 0.0387(9) Uani 1 1 d . . .
H36A H 0.2157 0.7053 0.1543 0.046 Uiso 1 1 calc R . .
C37 C 0.0073(2) 0.5458(3) -0.01644(18) 0.0349(9) Uani 1 1 d . . .
H37 H -0.0268 0.5591 -0.0630 0.080 Uiso 1 1 calc R . .
F1 F 0.17150(14) 1.3036(2) -0.29254(11) 0.0558(6) Uani 1 1 d . . .
F2 F 0.26333(13) 1.4328(2) -0.27041(12) 0.0598(7) Uani 1 1 d . . .
F3 F 0.13966(14) 1.4740(2) -0.32707(11) 0.0603(7) Uani 1 1 d . . .
F4 F 0.28530(12) 1.5477(2) -0.15068(13) 0.0584(7) Uani 1 1 d . . .
F5 F 0.18266(14) 1.63406(19) -0.22164(14) 0.0593(7) Uani 1 1 d . . .
F6 F 0.18045(13) 1.58375(19) -0.11487(12) 0.0520(6) Uani 1 1 d . . .

loop_
_atom_site_aniso_label
_atom_site_aniso_U_11
_atom_site_aniso_U_22
_atom_site_aniso_U_33
_atom_site_aniso_U_23
_atom_site_aniso_U_13
_atom_site_aniso_U_12
Cu1 0.0243(2) 0.0201(2) 0.0196(2) -0.00146(17) 0.00645(15) 0.00046(17)
Cu2 0.0230(2) 0.0250(2) 0.0222(2) 0.00200(18) 0.00864(16) 0.00023(18)
O1 0.0281(14) 0.0340(15) 0.0340(13) 0.0076(11) 0.0015(11) 0.0015(11)
O2 0.0293(13) 0.0251(13) 0.0267(12) 0.0017(10) 0.0065(10) -0.0008(11)
O3 0.0259(15) 0.089(2) 0.0297(13) 0.0128(14) 0.0049(11) -0.0087(14)
O4 0.0285(13) 0.0339(14) 0.0225(12) 0.0028(10) 0.0096(10) -0.0011(11)
O5 0.0218(12) 0.0267(13) 0.0260(12) 0.0062(10) 0.0080(9) 0.0022(10)
O6 0.0246(12) 0.0258(13) 0.0221(11) 0.0036(10) 0.0073(9) -0.0025(10)
O7 0.0361(14) 0.0218(13) 0.0233(11) 0.0028(10) 0.0001(10) 0.0062(10)
O8 0.0425(15) 0.0316(14) 0.0219(12) -0.0016(11) 0.0080(10) 0.0129(12)
OW1 0.104(3) 0.055(2) 0.060(2) -0.0022(17) 0.0074(18) -0.020(2)
OW2 0.0281(13) 0.0489(16) 0.0310(13) 0.0030(12) 0.0051(10) -0.0083(12)
N1 0.0306(16) 0.0231(15) 0.0276(14) -0.0017(13) 0.0128(12) -0.0042(13)
N2 0.0312(16) 0.0240(16) 0.0282(14) 0.0010(13) 0.0116(12) -0.0049(13)
N3 0.0261(15) 0.0313(17) 0.0248(14) -0.0004(13) 0.0071(12) -0.0066(13)
C1 0.030(2) 0.049(2) 0.0333(19) 0.0150(18) 0.0195(15) 0.0116(18)
C2 0.0251(19) 0.043(2) 0.0347(19) 0.0110(17) 0.0138(15) 0.0148(17)
C3 0.0240(18) 0.0259(18) 0.0241(16) 0.0045(15) 0.0058(13) 0.0023(14)
C4 0.0241(18) 0.0250(18) 0.0230(16) 0.0030(15) 0.0087(13) -0.0001(15)
C5 0.0186(17) 0.031(2) 0.0268(17) 0.0031(15) 0.0070(13) 0.0048(15)
C6 0.0234(18) 0.0292(19) 0.0221(16) 0.0060(15) 0.0053(13) 0.0044(15)
C7 0.030(2) 0.0279(19) 0.0204(16) 0.0007(15) 0.0118(14) 0.0065(16)
C8 0.0260(19) 0.030(2) 0.0287(18) 0.0066(16) 0.0111(15) 0.0061(16)
C9 0.0222(18) 0.0290(19) 0.0270(17) 0.0056(15) 0.0079(14) 0.0023(15)
C10 0.035(2) 0.059(3) 0.034(2) 0.019(2) 0.0143(17) 0.018(2)
C11 0.023(2) 0.038(2) 0.055(2) 0.011(2) 0.0065(17) -0.0009(17)
C12 0.0212(17) 0.0233(18) 0.0189(15) 0.0042(14) 0.0048(13) 0.0018(14)
C13 0.0280(19) 0.0222(18) 0.0321(18) 0.0016(16) 0.0073(14) 0.0079(15)
C14 0.031(2) 0.0205(18) 0.0288(17) 0.0001(15) 0.0075(14) -0.0006(15)
C15 0.0206(17) 0.0226(18) 0.0183(15) 0.0015(14) 0.0066(12) 0.0016(14)
C16 0.0233(17) 0.0208(17) 0.0160(15) 0.0018(13) 0.0065(13) 0.0008(14)
C17 0.0242(18) 0.0200(17) 0.0218(16) 0.0014(14) 0.0031(13) -0.0005(14)
C18 0.0220(17) 0.0265(18) 0.0208(16) -0.0036(15) 0.0107(13) -0.0011(15)
C19 0.0194(17) 0.0210(17) 0.0243(17) 0.0003(15) 0.0065(13) -0.0018(14)
C20 0.030(2) 0.030(2) 0.0333(19) 0.0031(17) 0.0121(15) 0.0002(16)
C21 0.038(2) 0.027(2) 0.0329(19) 0.0034(16) 0.0127(16) 0.0013(16)
C22 0.039(2) 0.0261(19) 0.0271(17) 0.0004(15) 0.0143(15) -0.0052(16)
C23 0.033(2) 0.034(2) 0.042(2) 0.0066(18) 0.0204(16) 0.0049(17)
C24 0.037(2) 0.0264(19) 0.0344(19) 0.0043(16) 0.0165(16) 0.0026(16)
C25 0.038(2) 0.028(2) 0.0337(19) 0.0049(16) 0.0147(16) -0.0020(17)
C26 0.039(2) 0.027(2) 0.040(2) 0.0048(17) 0.0162(17) -0.0030(17)
C27 0.0292(19) 0.029(2) 0.0301(18) 0.0015(16) 0.0104(15) -0.0060(16)
C28 0.039(2) 0.036(2) 0.054(2) 0.004(2) 0.0308(19) 0.0005(18)
C29 0.040(2) 0.025(2) 0.051(2) 0.0056(18) 0.0245(18) 0.0014(17)
C30 0.045(2) 0.031(2) 0.042(2) -0.0062(18) 0.0269(18) -0.0071(18)
C31 0.046(2) 0.0242(19) 0.039(2) 0.0016(17) 0.0188(17) -0.0056(17)
C32 0.034(2) 0.029(2) 0.0303(18) 0.0039(16) 0.0065(15) -0.0049(16)
C33 0.033(2) 0.035(2) 0.0230(17) 0.0014(16) -0.0013(15) -0.0013(17)
C34 0.0261(19) 0.029(2) 0.0285(18) 0.0007(15) 0.0072(14) -0.0059(15)
C35 0.044(2) 0.044(2) 0.0315(19) 0.0087(18) 0.0044(17) -0.0206(19)
C36 0.039(2) 0.051(2) 0.0201(17) 0.0026(18) -0.0015(15) -0.0155(19)
C37 0.0294(19) 0.040(2) 0.0310(19) -0.0021(17) 0.0019(15) -0.0111(17)
F1 0.0626(16) 0.0642(17) 0.0446(13) -0.0089(13) 0.0218(11) 0.0148(13)
F2 0.0418(14) 0.094(2) 0.0537(14) 0.0265(14) 0.0296(11) 0.0113(13)
F3 0.0558(15) 0.092(2) 0.0352(12) 0.0306(13) 0.0157(11) 0.0255(14)
F4 0.0243(12) 0.0552(15) 0.0878(18) 0.0033(14) 0.0035(11) -0.0078(11)
F5 0.0446(14) 0.0398(14) 0.0899(18) 0.0272(14) 0.0140(13) -0.0053(11)
F6 0.0470(14) 0.0466(14) 0.0579(14) -0.0166(12) 0.0082(11) -0.0030(11)

loop_
_atom_type_symbol
_atom_type_description
_atom_type_scat_dispersion_real
_atom_type_scat_dispersion_imag
_atom_type_scat_source
C C 0.0033 0.0016 'International Tables Vol C Tables 4.2.6.8 and 6.1.1.4'
H H 0.0000 0.0000 'International Tables Vol C Tables 4.2.6.8 and 6.1.1.4'
N N 0.0061 0.0033 'International Tables Vol C Tables 4.2.6.8 and 6.1.1.4'
O O 0.0106 0.0060 'International Tables Vol C Tables 4.2.6.8 and 6.1.1.4'
Cu Cu 0.3201 1.2651 'International Tables Vol C Tables 4.2.6.8 and 6.1.1.4'
F F 0.0171 0.0103 'International Tables Vol C Tables 4.2.6.8 and 6.1.1.4'

loop_
_geom_angle_atom_site_label_1
_geom_angle_atom_site_label_2
_geom_angle_atom_site_label_3
_geom_angle
_geom_angle_site_symmetry_1
_geom_angle_site_symmetry_3
O2 Cu1 O7 173.28(9) . 4_686
O2 Cu1 O5 88.67(9) . 4_686
O7 Cu1 O5 86.17(9) 4_686 4_686
O2 Cu1 N2 94.30(10) . 4_675
O7 Cu1 N2 89.88(10) 4_686 4_675
O5 Cu1 N2 167.74(10) 4_686 4_675
O2 Cu1 N3 91.96(9) . .
O7 Cu1 N3 93.04(9) 4_686 .
O5 Cu1 N3 98.36(9) 4_686 .
N2 Cu1 N3 93.42(10) 4_675 .
OW2 Cu2 O4 93.22(9) . .
OW2 Cu2 O6 163.21(10) . 4_686
O4 Cu2 O6 85.16(8) . 4_686
OW2 Cu2 N1 85.79(10) . .
O4 Cu2 N1 171.51(10) . .
O6 Cu2 N1 93.35(10) 4_686 .
OW2 Cu2 O8 92.14(10) . 3_585
O4 Cu2 O8 93.89(9) . 3_585
O6 Cu2 O8 104.64(9) 4_686 3_585
N1 Cu2 O8 94.58(10) . 3_585
C7 O2 Cu1 112.7(2) . .
C8 O4 Cu2 128.4(2) . .
C18 O5 Cu1 125.19(19) . 4_585
C18 O6 Cu2 104.55(19) . 4_585
C19 O7 Cu1 123.1(2) . 4_585
C19 O8 Cu2 126.8(2) . 3_585
C24 N1 C20 116.7(3) . .
C24 N1 Cu2 117.4(2) . .
C20 N1 Cu2 125.6(2) . .
C30 N2 C29 116.8(3) . .
C30 N2 Cu1 118.9(2) . 4_576
C29 N2 Cu1 124.2(2) . 4_576
C32 N3 C36 116.2(3) . .
C32 N3 Cu1 121.7(2) . .
C36 N3 Cu1 121.0(2) . .
C2 C1 C6 121.1(3) . .
C1 C2 C3 120.9(3) . .
C2 C3 C4 118.9(3) . .
C2 C3 C7 118.7(3) . .
C4 C3 C7 122.3(3) . .
C5 C4 C3 119.8(3) . .
C5 C4 C8 119.0(3) . .
C3 C4 C8 121.1(3) . .
C4 C5 C6 121.6(3) . .
C1 C6 C5 117.6(3) . .
C1 C6 C9 122.9(3) . .
C5 C6 C9 119.4(3) . .
O1 C7 O2 125.0(3) . .
O1 C7 C3 119.5(3) . .
O2 C7 C3 115.4(3) . .
O3 C8 O4 125.6(3) . .
O3 C8 C4 117.6(3) . .
O4 C8 C4 116.9(3) . .
C11 C9 C6 106.8(3) . .
C11 C9 C12 112.6(3) . .
C6 C9 C12 112.0(3) . .
C11 C9 C10 107.7(3) . .
C6 C9 C10 112.1(3) . .
C12 C9 C10 105.6(3) . .
F3 C10 F1 107.3(3) . .
F3 C10 F2 106.5(3) . .
F1 C10 F2 106.9(3) . .
F3 C10 C9 111.1(3) . .
F1 C10 C9 111.0(3) . .
F2 C10 C9 113.6(3) . .
F6 C11 F4 106.2(3) . .
F6 C11 F5 106.8(3) . .
F4 C11 F5 106.2(3) . .
F6 C11 C9 111.0(3) . .
F4 C11 C9 112.4(3) . .
F5 C11 C9 113.7(3) . .
C17 C12 C13 118.1(3) . .
C17 C12 C9 124.6(3) . .
C13 C12 C9 117.3(3) . .
C14 C13 C12 120.2(3) . .
C13 C14 C15 121.5(3) . .
C14 C15 C16 118.8(3) . .
C14 C15 C18 118.5(3) . .
C16 C15 C18 122.7(3) . .
C15 C16 C17 119.6(3) . .
C15 C16 C19 123.0(3) . .
C17 C16 C19 117.3(3) . .
C12 C17 C16 121.7(3) . .
O6 C18 O5 120.8(3) . .
O6 C18 C15 118.5(3) . .
O5 C18 C15 120.7(3) . .
O8 C19 O7 124.4(3) . .
O8 C19 C16 115.8(3) . .
O7 C19 C16 119.7(3) . .
N1 C20 C21 123.6(3) . .
C20 C21 C22 119.0(3) . .
C21 C22 C23 117.1(3) . .
C21 C22 C25 120.6(3) . .
C23 C22 C25 122.2(3) . .
C24 C23 C22 119.8(3) . .
N1 C24 C23 123.7(3) . .
C26 C25 C22 124.2(3) . .
C25 C26 C27 125.9(3) . .
C31 C27 C28 117.0(3) . .
C31 C27 C26 119.7(3) . .
C28 C27 C26 123.3(3) . .
C29 C28 C27 119.4(3) . .
N2 C29 C28 123.5(3) . .
N2 C30 C31 123.4(3) . .
C30 C31 C27 119.8(3) . .
N3 C32 C33 122.8(3) . .
C32 C33 C34 121.2(3) . .
C33 C34 C35 115.6(3) . .
C33 C34 C37 120.4(3) . .
C35 C34 C37 124.0(3) . .
C36 C35 C34 119.8(3) . .
N3 C36 C35 124.3(3) . .
C37 C37 C34 126.5(4) 3_565 .

loop_
_geom_bond_atom_site_label_1
_geom_bond_atom_site_label_2
_geom_bond_distance
_geom_bond_site_symmetry_2
Cu1 O2 1.957(2) .
Cu1 O7 1.963(2) 4_686
Cu1 O5 1.981(2) 4_686
Cu1 N2 2.027(3) 4_675
Cu1 N3 2.265(3) .
Cu2 OW2 1.989(2) .
Cu2 O4 1.997(2) .
Cu2 O6 2.002(2) 4_686
Cu2 N1 2.051(3) .
Cu2 O8 2.221(2) 3_585
O1 C7 1.236(4) .
O2 C7 1.278(4) .
O3 C8 1.243(4) .
O4 C8 1.266(4) .
O5 C18 1.268(4) .
O5 Cu1 1.981(2) 4_585
O6 C18 1.262(4) .
O6 Cu2 2.002(2) 4_585
O7 C19 1.267(3) .
O7 Cu1 1.963(2) 4_585
O8 C19 1.243(3) .
O8 Cu2 2.221(2) 3_585
N1 C24 1.332(4) .
N1 C20 1.340(4) .
N2 C30 1.335(4) .
N2 C29 1.338(4) .
N2 Cu1 2.027(3) 4_576
N3 C32 1.339(4) .
N3 C36 1.343(4) .
C1 C2 1.383(5) .
C1 C6 1.390(4) .
C2 C3 1.389(4) .
C3 C4 1.391(4) .
C3 C7 1.519(4) .
C4 C5 1.388(4) .
C4 C8 1.510(4) .
C5 C6 1.399(4) .
C6 C9 1.545(4) .
C9 C11 1.532(5) .
C9 C12 1.548(4) .
C9 C10 1.561(5) .
C10 F3 1.329(4) .
C10 F1 1.333(5) .
C10 F2 1.335(4) .
C11 F6 1.338(4) .
C11 F4 1.339(4) .
C11 F5 1.342(4) .
C12 C17 1.388(4) .
C12 C13 1.398(4) .
C13 C14 1.382(4) .
C14 C15 1.386(4) .
C15 C16 1.393(4) .
C15 C18 1.495(4) .
C16 C17 1.394(4) .
C16 C19 1.520(4) .
C20 C21 1.387(4) .
C21 C22 1.389(5) .
C22 C23 1.393(5) .
C22 C25 1.474(4) .
C23 C24 1.370(4) .
C25 C26 1.318(5) .
C26 C27 1.477(4) .
C27 C31 1.387(5) .
C27 C28 1.390(5) .
C28 C29 1.374(5) .
C30 C31 1.369(5) .
C32 C33 1.380(5) .
C33 C34 1.385(4) .
C34 C35 1.400(5) .
C34 C37 1.465(5) .
C35 C36 1.367(5) .
C37 C37 1.316(7) 3_565
